data_7120154
loop_
_publ_author_name
'Liu, Sijie'
'sun, zhihua'
'Ji, Chengmin'
'li, lina'
'Zhao, Sangen'
'Luo, Junhua'

_publ_section_title
;
 Exceptional bi-step switching of quadratic nonlinear optical properties
 in a one-dimensional channel compound
;
_journal_name_full 'Chem. Commun.'
_journal_paper_doi 10.1039/C7CC02625K
_journal_year 2017
_chemical_formula_sum 'C4 H18 N2 O5 S'
_chemical_formula_weight 206.26
_chemical_name_systematic
; 
 ? 
;
_space_group_IT_number 33
_symmetry_cell_setting orthorhombic
_symmetry_space_group_name_Hall 'P 2c -2n'
_symmetry_space_group_name_H-M 'P n a 21'
_atom_sites_solution_hydrogens geom
_atom_sites_solution_primary direct
_atom_sites_solution_secondary difmap
_audit_creation_method SHELXL-97
_audit_update_record
;
2017-03-22 deposited with the CCDC.
2017-05-19 downloaded from the CCDC.
;
_cell_angle_alpha 90.00
_cell_angle_beta 90.00
_cell_angle_gamma 90.00
_cell_formula_units_Z 8
_cell_length_a 20.9626(3)
_cell_length_b 6.38680(10)
_cell_length_c 14.7302(2)
_cell_measurement_reflns_used 2533
_cell_measurement_temperature 180(2)
_cell_measurement_theta_max 66.60
_cell_measurement_theta_min 4.22
_cell_volume 1972.14(5)
_computing_structure_refinement 'SHELXL-97 (Sheldrick, 1997)'
_computing_structure_solution 'SHELXS-97 (Sheldrick, 1990)'
_diffrn_ambient_temperature 180(2)
_diffrn_measured_fraction_theta_full 0.985
_diffrn_measured_fraction_theta_max 0.985
_diffrn_measurement_device_type 'SuperNova, Dual, Cu at zero, Atlas'
_diffrn_radiation_monochromator graphite
_diffrn_radiation_source 'fine-focus sealed tube'
_diffrn_radiation_type CuK\a
_diffrn_radiation_wavelength 1.54184
_diffrn_reflns_av_R_equivalents 0.0146
_diffrn_reflns_av_sigmaI/netI 0.0142
_diffrn_reflns_limit_h_max 24
_diffrn_reflns_limit_h_min -17
_diffrn_reflns_limit_k_max 5
_diffrn_reflns_limit_k_min -7
_diffrn_reflns_limit_l_max 12
_diffrn_reflns_limit_l_min -17
_diffrn_reflns_number 5494
_diffrn_reflns_theta_full 66.60
_diffrn_reflns_theta_max 66.60
_diffrn_reflns_theta_min 4.22
_exptl_absorpt_coefficient_mu 2.924
_exptl_crystal_colour colourless
_exptl_crystal_density_diffrn 1.389
_exptl_crystal_density_method 'not measured'
_exptl_crystal_description block
_exptl_crystal_F_000 896
_refine_diff_density_max 0.285
_refine_diff_density_min -0.463
_refine_diff_density_rms 0.062
_refine_ls_abs_structure_details 'Flack H D (1983), Acta Cryst. A39, 876-881'
_refine_ls_abs_structure_Flack 0.00
_refine_ls_extinction_coef 0.0108(5)
_refine_ls_extinction_expression Fc^*^=kFc[1+0.001xFc^2^\l^3^/sin(2\q)]^-1/4^
_refine_ls_extinction_method SHELXL
_refine_ls_goodness_of_fit_ref 1.038
_refine_ls_hydrogen_treatment mixed
_refine_ls_matrix_type full
_refine_ls_number_parameters 226
_refine_ls_number_reflns 2533
_refine_ls_number_restraints 1
_refine_ls_restrained_S_all 1.037
_refine_ls_R_factor_all 0.0303
_refine_ls_R_factor_gt 0.0292
_refine_ls_shift/su_max 0.008
_refine_ls_shift/su_mean 0.000
_refine_ls_structure_factor_coef Fsqd
_refine_ls_weighting_details 'calc w=1/[\s^2^(Fo^2^)+(0.0600P)^2^+0.4344P] where P=(Fo^2^+2Fc^2^)/3'
_refine_ls_weighting_scheme calc
_refine_ls_wR_factor_gt 0.0856
_refine_ls_wR_factor_ref 0.0869
_reflns_number_gt 2443
_reflns_number_total 2533
_reflns_threshold_expression >2sigma(I)
_cod_data_source_file c7cc02625k2.cif
_cod_data_source_block ITP
_cod_original_sg_symbol_H-M Pna21
_cod_database_code 7120154

loop_
_symmetry_equiv_pos_as_xyz
'x, y, z'
'-x, -y, z+1/2'
'-x+1/2, y+1/2, z+1/2'
'x+1/2, -y+1/2, z'

loop_
_atom_site_label
_atom_site_type_symbol
_atom_site_fract_x
_atom_site_fract_y
_atom_site_fract_z
_atom_site_U_iso_or_equiv
_atom_site_adp_type
_atom_site_occupancy
_atom_site_symmetry_multiplicity
_atom_site_calc_flag
_atom_site_refinement_flags
S1 S 0.27356(4) 0.24364(7) 0.19714(5) 0.0170(3) Uani 1 1 d .
O3 O 0.27613(8) 0.0243(2) 0.1666(2) 0.0267(4) Uani 1 1 d .
O6 O 0.23317(9) 0.3633(3) 0.1356(2) 0.0345(4) Uani 1 1 d .
O4 O 0.33802(8) 0.3293(3) 0.1988(2) 0.0469(6) Uani 1 1 d .
O5 O 0.25035(16) 0.2503(3) 0.2907(3) 0.0438(9) Uani 1 1 d .
S2 S 0.47678(3) 0.74362(7) 0.37586(5) 0.0136(2) Uani 1 1 d .
O8 O 0.47373(8) 0.5257(2) 0.4102(2) 0.0274(4) Uani 1 1 d .
O10 O 0.51939(8) 0.8650(3) 0.4336(2) 0.0320(4) Uani 1 1 d .
O7 O 0.41196(8) 0.8315(3) 0.3785(2) 0.0444(6) Uani 1 1 d .
C7 C 0.16808(14) 0.9359(5) 0.4453(3) 0.0302(7) Uani 1 1 d .
H7A H 0.1833 0.9386 0.5082 0.045 Uiso 1 1 calc R
H7B H 0.1214 0.9274 0.4448 0.045 Uiso 1 1 calc R
H7C H 0.1817 1.0640 0.4141 0.045 Uiso 1 1 calc R
N2 N 0.19535(14) 0.7491(2) 0.3975(2) 0.0195(9) Uani 1 1 d .
O9 O 0.50221(16) 0.7426(3) 0.2835(2) 0.0410(9) Uani 1 1 d .
C8 C 0.26852(15) 0.7660(4) 0.3986(3) 0.0274(11) Uani 1 1 d .
H8A H 0.2870 0.6446 0.3674 0.041 Uiso 1 1 calc R
H8B H 0.2836 0.7694 0.4615 0.041 Uiso 1 1 calc R
H8C H 0.2816 0.8946 0.3674 0.041 Uiso 1 1 calc R
C5 C 0.17719(13) 0.5511(4) 0.4459(3) 0.0257(7) Uani 1 1 d .
H5A H 0.1971 0.4312 0.4156 0.038 Uiso 1 1 calc R
H5B H 0.1307 0.5349 0.4448 0.038 Uiso 1 1 calc R
H5C H 0.1919 0.5580 0.5090 0.038 Uiso 1 1 calc R
N1 N 0.05279(13) 0.2567(2) 0.1731(2) 0.0137(8) Uani 1 1 d .
C2 C -0.01689(17) 0.2384(4) 0.1702(4) 0.0343(13) Uani 1 1 d .
H2A H -0.0311 0.2351 0.1068 0.051 Uiso 1 1 calc R
H2B H -0.0361 0.3588 0.2010 0.051 Uiso 1 1 calc R
H2C H -0.0300 0.1090 0.2007 0.051 Uiso 1 1 calc R
C3 C 0.07422(13) 0.4524(4) 0.1277(2) 0.0246(7) Uani 1 1 d .
H3A H 0.1207 0.4644 0.1325 0.037 Uiso 1 1 calc R
H3B H 0.0541 0.5732 0.1571 0.037 Uiso 1 1 calc R
H3C H 0.0619 0.4485 0.0635 0.037 Uiso 1 1 calc R
C4 C 0.0756(2) 0.2616(4) 0.2725(3) 0.0205(8) Uani 1 1 d .
H4A H 0.0600 0.1369 0.3042 0.031 Uiso 1 1 calc R
H4B H 0.0590 0.3874 0.3024 0.031 Uiso 1 1 calc R
H4C H 0.1223 0.2635 0.2741 0.031 Uiso 1 1 calc R
C1 C 0.08341(14) 0.0746(5) 0.1280(2) 0.0285(7) Uani 1 1 d .
H1A H 0.0708 0.0711 0.0639 0.043 Uiso 1 1 calc R
H1B H 0.0697 -0.0549 0.1578 0.043 Uiso 1 1 calc R
H1C H 0.1299 0.0877 0.1324 0.043 Uiso 1 1 calc R
O2 O 0.54687(15) 0.2487(2) 0.5117(2) 0.0301(8) Uani 1 1 d .
N3 N 0.37780(14) -0.2583(3) 0.1703(3) 0.0247(8) Uani 1 1 d .
N4 N 0.37091(13) 1.2457(3) 0.3990(2) 0.0223(8) Uani 1 1 d .
O1 O 0.20590(17) 0.7492(2) 0.0600(2) 0.0368(9) Uani 1 1 d .
C6 C 0.1745(2) 0.7426(3) 0.3044(3) 0.0255(10) Uani 1 1 d .
H6A H 0.1942 0.8581 0.2707 0.038 Uiso 1 1 calc R
H6B H 0.1280 0.7563 0.3021 0.038 Uiso 1 1 calc R
H6C H 0.1872 0.6090 0.2771 0.038 Uiso 1 1 calc R
H9 H 0.3910 1.1203 0.3944 0.038 Uiso 1 1 d R
H7 H 0.3490 -0.1557 0.1729 0.038 Uiso 1 1 d R
H4 H 0.5287 0.3506 0.4803 0.038 Uiso 1 1 d R
H1 H 0.2178 0.6370 0.0908 0.038 Uiso 1 1 d R
H10 H 0.3471 1.2641 0.3557 0.038 Uiso 1 1 d R
H6 H 0.4063 -0.2418 0.2135 0.038 Uiso 1 1 d R
H8 H 0.3636 -0.3830 0.1753 0.038 Uiso 1 1 d R
H11 H 0.3483 1.2526 0.4521 0.038 Uiso 1 1 d R
H5 H 0.4048 -0.2491 0.1188 0.038 Uiso 1 1 d R
H12 H 0.4042 1.3632 0.4033 0.038 Uiso 1 1 d R
H2 H 0.2239 0.8544 0.0940 0.038 Uiso 1 1 d R
H3 H 0.5358 0.1383 0.4803 0.038 Uiso 1 1 d R

loop_
_atom_site_aniso_label
_atom_site_aniso_U_11
_atom_site_aniso_U_22
_atom_site_aniso_U_33
_atom_site_aniso_U_23
_atom_site_aniso_U_13
_atom_site_aniso_U_12
S1 0.0207(6) 0.0131(5) 0.0172(5) -0.0001(2) -0.0005(4) 0.00033(19)
O3 0.0323(9) 0.0178(8) 0.0299(9) -0.0048(8) 0.0000(7) 0.0001(7)
O6 0.0392(10) 0.0291(10) 0.0353(10) 0.0086(8) -0.0108(8) 0.0085(8)
O4 0.0213(10) 0.0278(11) 0.0915(18) 0.0064(13) -0.0110(10) -0.0090(9)
O5 0.077(2) 0.0319(19) 0.0222(17) 0.0005(7) 0.0047(19) 0.0137(9)
S2 0.0127(4) 0.0111(5) 0.0170(5) -0.0005(2) -0.0008(4) -0.00016(17)
O8 0.0332(9) 0.0167(8) 0.0323(9) 0.0044(8) -0.0006(8) -0.0030(7)
O10 0.0317(9) 0.0302(10) 0.0341(9) -0.0064(8) -0.0082(8) -0.0098(8)
O7 0.0225(10) 0.0282(12) 0.0825(16) -0.0025(12) -0.0066(10) 0.0074(9)
C7 0.0348(15) 0.0248(15) 0.0309(18) -0.0064(15) -0.0007(14) 0.0081(13)
N2 0.0178(19) 0.016(2) 0.025(2) 0.0006(7) -0.0009(13) -0.0004(6)
O9 0.070(2) 0.0328(19) 0.0203(17) -0.0008(7) 0.0242(19) -0.0108(9)
C8 0.0145(16) 0.031(2) 0.037(3) 0.0005(11) -0.0048(15) -0.0036(9)
C5 0.0306(14) 0.0210(14) 0.0254(16) 0.0058(14) 0.0014(12) -0.0004(12)
N1 0.0132(18) 0.0134(18) 0.0145(18) 0.0006(7) -0.0042(12) 0.0007(6)
C2 0.0157(18) 0.035(2) 0.052(3) 0.0061(13) 0.0007(18) -0.0043(9)
C3 0.0304(14) 0.0200(15) 0.0234(16) 0.0072(14) 0.0016(12) -0.0080(12)
C4 0.0293(19) 0.027(2) 0.0047(19) -0.0019(9) -0.0049(15) -0.0012(9)
C1 0.0418(16) 0.0195(14) 0.0243(16) -0.0084(14) -0.0045(14) 0.0094(13)
O2 0.0335(19) 0.0189(17) 0.038(2) -0.0025(6) -0.0062(16) 0.0016(6)
N3 0.0269(16) 0.0200(14) 0.027(2) 0.0004(8) -0.0078(15) -0.0011(7)
N4 0.0253(15) 0.0187(15) 0.023(2) -0.0016(7) -0.0070(14) 0.0000(7)
O1 0.049(2) 0.025(2) 0.037(2) 0.0027(7) -0.0203(18) -0.0048(8)
C6 0.028(2) 0.0183(19) 0.031(3) 0.0027(9) -0.0010(19) 0.0014(10)

loop_
_atom_type_symbol
_atom_type_description
_atom_type_scat_dispersion_real
_atom_type_scat_dispersion_imag
_atom_type_scat_source
C C 0.0181 0.0091 'International Tables Vol C Tables 4.2.6.8 and 6.1.1.4'
H H 0.0000 0.0000 'International Tables Vol C Tables 4.2.6.8 and 6.1.1.4'
N N 0.0311 0.0180 'International Tables Vol C Tables 4.2.6.8 and 6.1.1.4'
O O 0.0492 0.0322 'International Tables Vol C Tables 4.2.6.8 and 6.1.1.4'
S S 0.3331 0.5567 'International Tables Vol C Tables 4.2.6.8 and 6.1.1.4'

loop_
_geom_angle_atom_site_label_1
_geom_angle_atom_site_label_2
_geom_angle_atom_site_label_3
_geom_angle
O6 S1 O5 112.21(17)
O6 S1 O4 110.59(15)
O5 S1 O4 106.4(2)
O6 S1 O3 109.26(18)
O5 S1 O3 109.17(14)
O4 S1 O3 109.16(13)
O10 S2 O9 108.80(18)
O10 S2 O7 110.38(15)
O9 S2 O7 111.3(2)
O10 S2 O8 109.07(18)
O9 S2 O8 109.21(14)
O7 S2 O8 108.03(12)
N2 C7 H7A 109.5
N2 C7 H7B 109.5
H7A C7 H7B 109.5
N2 C7 H7C 109.5
H7A C7 H7C 109.5
H7B C7 H7C 109.5
C6 N2 C7 110.8(3)
C6 N2 C5 110.6(2)
C7 N2 C5 110.5(3)
C6 N2 C8 108.3(3)
C7 N2 C8 108.7(2)
C5 N2 C8 107.9(2)
N2 C8 H8A 109.5
N2 C8 H8B 109.5
H8A C8 H8B 109.5
N2 C8 H8C 109.5
H8A C8 H8C 109.5
H8B C8 H8C 109.5
N2 C5 H5A 109.5
N2 C5 H5B 109.5
H5A C5 H5B 109.5
N2 C5 H5C 109.5
H5A C5 H5C 109.5
H5B C5 H5C 109.5
C2 N1 C1 110.8(2)
C2 N1 C3 110.8(2)
C1 N1 C3 109.0(3)
C2 N1 C4 109.8(3)
C1 N1 C4 107.9(2)
C3 N1 C4 108.5(2)
N1 C2 H2A 109.5
N1 C2 H2B 109.5
H2A C2 H2B 109.5
N1 C2 H2C 109.5
H2A C2 H2C 109.5
H2B C2 H2C 109.5
N1 C3 H3A 109.5
N1 C3 H3B 109.5
H3A C3 H3B 109.5
N1 C3 H3C 109.5
H3A C3 H3C 109.5
H3B C3 H3C 109.5
N1 C4 H4A 109.5
N1 C4 H4B 109.5
H4A C4 H4B 109.5
N1 C4 H4C 109.5
H4A C4 H4C 109.5
H4B C4 H4C 109.5
N1 C1 H1A 109.5
N1 C1 H1B 109.5
H1A C1 H1B 109.5
N1 C1 H1C 109.5
H1A C1 H1C 109.5
H1B C1 H1C 109.5
H4 O2 H3 101.7
H7 N3 H6 109.9
H7 N3 H8 116.5
H6 N3 H8 106.6
H7 N3 H5 113.1
H6 N3 H5 99.5
H8 N3 H5 109.6
H9 N4 H10 110.6
H9 N4 H11 110.3
H10 N4 H11 110.1
H9 N4 H12 109.5
H10 N4 H12 111.0
H11 N4 H12 105.3
H1 O1 H2 101.3
N2 C6 H6A 109.5
N2 C6 H6B 109.5
H6A C6 H6B 109.5
N2 C6 H6C 109.5
H6A C6 H6C 109.5
H6B C6 H6C 109.5

loop_
_geom_bond_atom_site_label_1
_geom_bond_atom_site_label_2
_geom_bond_distance
S1 O6 1.458(2)
S1 O5 1.462(4)
S1 O4 1.4581(18)
S1 O3 1.4724(18)
S2 O10 1.457(2)
S2 O9 1.461(3)
S2 O7 1.4705(18)
S2 O8 1.4820(19)
C7 N2 1.499(4)
C7 H7A 0.9800
C7 H7B 0.9800
C7 H7C 0.9800
N2 C6 1.439(6)
N2 C5 1.501(3)
N2 C8 1.538(5)
C8 H8A 0.9800
C8 H8B 0.9800
C8 H8C 0.9800
C5 H5A 0.9800
C5 H5B 0.9800
C5 H5C 0.9800
N1 C2 1.466(5)
N1 C1 1.485(4)
N1 C3 1.487(3)
N1 C4 1.540(5)
C2 H2A 0.9800
C2 H2B 0.9800
C2 H2C 0.9800
C3 H3A 0.9800
C3 H3B 0.9800
C3 H3C 0.9800
C4 H4A 0.9800
C4 H4B 0.9800
C4 H4C 0.9800
C1 H1A 0.9800
C1 H1B 0.9800
C1 H1C 0.9800
O2 H4 0.8844
O2 H3 0.8737
N3 H7 0.8912
N3 H6 0.8802
N3 H8 0.8532
N3 H5 0.9478
N4 H9 0.9080
N4 H10 0.8180
N4 H11 0.9156
N4 H12 1.0270
O1 H1 0.8842
O1 H2 0.9201
C6 H6A 0.9800
C6 H6B 0.9800
C6 H6C 0.9800
